data_7004055
loop_
_publ_author_name
'Mueller, Birgit'
'Poleschner, Helmut'
'Seppelt, Konrad'

_publ_section_title
;
 Dialkyl dichalcogen cations
;
_journal_issue 33
_journal_name_full 'Dalton Transactions'
_journal_page_first 4424
_journal_page_last 4427
_journal_paper_doi 10.1039/b802259n
_journal_year 2008
_chemical_formula_moiety (C3H7Te)4,(CF3SO3)2
_chemical_formula_sum 'C14 H28 F6 O6 S2 Te4'
_chemical_formula_weight 980.89
_chemical_name_common
;1,2,3,4-Tetrapropyl-tetratelluretanediylium-bis-
(trifluorsulfonate)
;
_chemical_name_systematic
;
?
;
_space_group_IT_number 2
_symmetry_cell_setting triclinic
_symmetry_space_group_name_Hall '-P 1'
_symmetry_space_group_name_H-M 'P -1'
_atom_sites_solution_hydrogens geom
_atom_sites_solution_primary direct
_atom_sites_solution_secondary difmap
_audit_creation_method SHELXL-97
_cell_angle_alpha 81.367(4)
_cell_angle_beta 89.475(4)
_cell_angle_gamma 64.800(3)
_cell_formula_units_Z 1
_cell_length_a 7.8167(14)
_cell_length_b 8.4933(15)
_cell_length_c 11.623(2)
_cell_measurement_reflns_used 999
_cell_measurement_temperature 173(2)
_cell_measurement_theta_max 3.
_cell_measurement_theta_min 2.
_cell_volume 689.0(2)
_computing_structure_refinement 'SHELXL-97 (Sheldrick, 1997)'
_computing_structure_solution 'SHELXS-97 (Sheldrick, 1990)'
_diffrn_ambient_temperature 173(2)
_diffrn_measured_fraction_theta_full 0.976
_diffrn_measured_fraction_theta_max 0.976
_diffrn_measurement_device_type Bruker_CCD
_diffrn_measurement_method omega_scan
_diffrn_radiation_monochromator graphite
_diffrn_radiation_source 'fine-focus sealed tube'
_diffrn_radiation_type MoK\a
_diffrn_radiation_wavelength 0.71073
_diffrn_reflns_av_R_equivalents 0.0319
_diffrn_reflns_av_sigmaI/netI 0.0408
_diffrn_reflns_limit_h_max 11
_diffrn_reflns_limit_h_min -11
_diffrn_reflns_limit_k_max 11
_diffrn_reflns_limit_k_min -11
_diffrn_reflns_limit_l_max 16
_diffrn_reflns_limit_l_min -14
_diffrn_reflns_number 11507
_diffrn_reflns_theta_full 30.54
_diffrn_reflns_theta_max 30.54
_diffrn_reflns_theta_min 1.78
_diffrn_standards_decay_% 0
_exptl_absorpt_coefficient_mu 4.410
_exptl_absorpt_correction_T_max 1.000
_exptl_absorpt_correction_T_min 0.856
_exptl_absorpt_correction_type multi-scan
_exptl_absorpt_process_details Bruker_2000_NT_Software_Reference_Manual
_exptl_crystal_colour black
_exptl_crystal_density_diffrn 2.364
_exptl_crystal_density_method 'not measured'
_exptl_crystal_description flat_needle
_exptl_crystal_F_000 454
_exptl_crystal_size_max 0.2
_exptl_crystal_size_mid 0.03
_exptl_crystal_size_min 0.02
_refine_diff_density_max 1.223
_refine_diff_density_min -0.804
_refine_diff_density_rms 0.173
_refine_ls_extinction_method none
_refine_ls_goodness_of_fit_ref 0.988
_refine_ls_hydrogen_treatment mixed
_refine_ls_matrix_type full
_refine_ls_number_parameters 188
_refine_ls_number_reflns 4108
_refine_ls_number_restraints 0
_refine_ls_restrained_S_all 0.988
_refine_ls_R_factor_all 0.0514
_refine_ls_R_factor_gt 0.0292
_refine_ls_shift/su_max 0.027
_refine_ls_shift/su_mean 0.001
_refine_ls_structure_factor_coef Fsqd
_refine_ls_weighting_details 'calc w=1/[\s^2^(Fo^2^)+(0.0323P)^2^+0.9000P] where P=(Fo^2^+2Fc^2^)/3'
_refine_ls_weighting_scheme calc
_refine_ls_wR_factor_gt 0.0603
_refine_ls_wR_factor_ref 0.0700
_reflns_number_gt 3071
_reflns_number_total 4108
_reflns_threshold_expression >2sigma(I)
_cod_data_source_file b802259n.txt
_cod_data_source_block pr4te4
_cod_original_sg_symbol_H-M P-1
_cod_database_code 7004055

loop_
_symmetry_equiv_pos_as_xyz
'x, y, z'
'-x, -y, -z'

loop_
_atom_site_label
_atom_site_type_symbol
_atom_site_fract_x
_atom_site_fract_y
_atom_site_fract_z
_atom_site_U_iso_or_equiv
_atom_site_adp_type
_atom_site_occupancy
_atom_site_symmetry_multiplicity
_atom_site_calc_flag
_atom_site_refinement_flags
_atom_site_disorder_assembly
_atom_site_disorder_group
C1 C 0.0734(6) 0.1510(6) 1.1932(3) 0.0239(8) Uani 1 1 d . . .
H1A H 0.088(8) 0.229(8) 1.221(5) 0.043(4) Uiso 1 1 d . . .
H1B H -0.030(8) 0.132(7) 1.224(5) 0.043(4) Uiso 1 1 d . . .
C2 C 0.2610(6) -0.0099(6) 1.1988(4) 0.0303(9) Uani 1 1 d . . .
H2A H 0.361(7) 0.023(7) 1.159(5) 0.043(4) Uiso 1 1 d . . .
H2B H 0.256(8) -0.085(7) 1.161(5) 0.043(4) Uiso 1 1 d . . .
C3 C 0.3225(7) -0.0959(7) 1.3248(4) 0.0338(10) Uani 1 1 d . . .
H3A H 0.331(8) -0.025(7) 1.367(5) 0.043(4) Uiso 1 1 d . . .
H3B H 0.439(8) -0.205(7) 1.326(5) 0.043(4) Uiso 1 1 d . . .
H3C H 0.248(8) -0.137(7) 1.363(5) 0.043(4) Uiso 1 1 d . . .
C4 C 0.1417(6) 0.3648(6) 0.7522(4) 0.0257(9) Uani 1 1 d . . .
H4A H 0.029(8) 0.446(7) 0.747(5) 0.043(4) Uiso 1 1 d . . .
H4B H 0.228(8) 0.388(7) 0.712(5) 0.043(4) Uiso 1 1 d . . .
C5 C 0.1363(8) 0.2064(7) 0.7105(4) 0.0340(10) Uani 1 1 d . . .
H5A H 0.064(8) 0.170(7) 0.752(5) 0.043(4) Uiso 1 1 d . . .
H5B H 0.247(8) 0.105(8) 0.733(5) 0.043(4) Uiso 1 1 d . . .
C6 C 0.0927(8) 0.2410(8) 0.5797(4) 0.0372(11) Uani 1 1 d . . .
H6A H -0.027(8) 0.346(7) 0.560(5) 0.043(4) Uiso 1 1 d . . .
H6B H 0.090(7) 0.138(7) 0.554(5) 0.043(4) Uiso 1 1 d . . .
H6C H 0.182(8) 0.279(7) 0.542(5) 0.043(4) Uiso 1 1 d . . .
Te1 Te -0.05520(3) 0.27279(3) 1.01924(2) 0.02140(7) Uani 1 1 d . . .
Te2 Te 0.24199(3) 0.31518(4) 0.93267(2) 0.02143(7) Uani 1 1 d . . .
C7 C 0.5325(6) 0.3204(7) 0.3594(4) 0.0303(10) Uani 1 1 d . . .
F1 F 0.5290(5) 0.1665(4) 0.3958(2) 0.0460(7) Uani 1 1 d . . .
F2 F 0.4074(4) 0.4376(4) 0.4174(2) 0.0477(7) Uani 1 1 d . . .
F3 F 0.7029(4) 0.3063(5) 0.3899(3) 0.0538(9) Uani 1 1 d . . .
O1 O 0.2926(4) 0.3992(5) 0.1871(3) 0.0325(7) Uani 1 1 d . . .
O2 O 0.6260(4) 0.2442(4) 0.1558(3) 0.0335(7) Uani 1 1 d . . .
O3 O 0.4944(5) 0.5514(5) 0.1800(3) 0.0389(8) Uani 1 1 d . . .
S S 0.48116(13) 0.38613(14) 0.20276(8) 0.0220(2) Uani 1 1 d . . .

loop_
_atom_site_aniso_label
_atom_site_aniso_U_11
_atom_site_aniso_U_22
_atom_site_aniso_U_33
_atom_site_aniso_U_23
_atom_site_aniso_U_13
_atom_site_aniso_U_12
C1 0.0243(18) 0.027(2) 0.0204(19) -0.0018(17) 0.0013(15) -0.0116(17)
C2 0.031(2) 0.027(3) 0.026(2) -0.0054(18) -0.0018(17) -0.0059(19)
C3 0.036(2) 0.033(3) 0.028(2) 0.001(2) -0.0049(19) -0.011(2)
C4 0.0263(19) 0.029(2) 0.0222(19) -0.0048(17) 0.0038(16) -0.0125(18)
C5 0.047(3) 0.030(3) 0.029(2) -0.008(2) 0.003(2) -0.020(2)
C6 0.041(3) 0.046(3) 0.030(2) -0.016(2) 0.004(2) -0.021(2)
Te1 0.01989(12) 0.02393(16) 0.02112(13) -0.00086(10) -0.00077(9) -0.01098(11)
Te2 0.01809(12) 0.02469(16) 0.02112(13) -0.00387(11) 0.00182(9) -0.00878(11)
C7 0.027(2) 0.043(3) 0.024(2) -0.0031(19) -0.0006(16) -0.019(2)
F1 0.066(2) 0.0418(18) 0.0288(14) 0.0084(13) -0.0026(13) -0.0265(16)
F2 0.0554(18) 0.061(2) 0.0312(15) -0.0212(15) 0.0105(13) -0.0244(16)
F3 0.0388(15) 0.090(3) 0.0362(16) -0.0022(17) -0.0152(13) -0.0338(17)
O1 0.0203(13) 0.050(2) 0.0290(16) -0.0009(14) -0.0050(11) -0.0189(14)
O2 0.0282(15) 0.0364(19) 0.0319(17) -0.0081(14) 0.0056(13) -0.0094(14)
O3 0.0431(18) 0.036(2) 0.044(2) -0.0020(16) 0.0050(15) -0.0240(16)
S 0.0183(4) 0.0281(6) 0.0203(4) -0.0006(4) -0.0009(3) -0.0117(4)

loop_
_atom_type_symbol
_atom_type_description
_atom_type_scat_dispersion_real
_atom_type_scat_dispersion_imag
_atom_type_scat_source
C C 0.0033 0.0016 'International Tables Vol C Tables 4.2.6.8 and 6.1.1.4'
H H 0.0000 0.0000 'International Tables Vol C Tables 4.2.6.8 and 6.1.1.4'
O O 0.0106 0.0060 'International Tables Vol C Tables 4.2.6.8 and 6.1.1.4'
F F 0.0171 0.0103 'International Tables Vol C Tables 4.2.6.8 and 6.1.1.4'
S S 0.1246 0.1234 'International Tables Vol C Tables 4.2.6.8 and 6.1.1.4'
Te Te -0.5308 1.6751 'International Tables Vol C Tables 4.2.6.8 and 6.1.1.4'

loop_
_geom_angle_atom_site_label_1
_geom_angle_atom_site_label_2
_geom_angle_atom_site_label_3
_geom_angle
_geom_angle_site_symmetry_1
_geom_angle_site_symmetry_3
_geom_angle_publ_flag
C2 C1 Te1 115.1(3) . . ?
C2 C1 H1A 110(4) . . ?
Te1 C1 H1A 105(4) . . ?
C2 C1 H1B 117(3) . . ?
Te1 C1 H1B 97(3) . . ?
H1A C1 H1B 112(5) . . ?
C1 C2 C3 109.8(4) . . ?
C1 C2 H2A 111(3) . . ?
C3 C2 H2A 112(3) . . ?
C1 C2 H2B 113(4) . . ?
C3 C2 H2B 109(4) . . ?
H2A C2 H2B 103(5) . . ?
C2 C3 H3A 112(4) . . ?
C2 C3 H3B 108(3) . . ?
H3A C3 H3B 114(5) . . ?
C2 C3 H3C 117(4) . . ?
H3A C3 H3C 103(5) . . ?
H3B C3 H3C 101(5) . . ?
C5 C4 Te2 113.8(3) . . ?
C5 C4 H4A 108(4) . . ?
Te2 C4 H4A 106(4) . . ?
C5 C4 H4B 107(3) . . ?
Te2 C4 H4B 105(4) . . ?
H4A C4 H4B 117(5) . . ?
C4 C5 C6 111.3(4) . . ?
C4 C5 H5A 111(4) . . ?
C6 C5 H5A 115(4) . . ?
C4 C5 H5B 112(4) . . ?
C6 C5 H5B 111(3) . . ?
H5A C5 H5B 95(5) . . ?
C5 C6 H6A 109(3) . . ?
C5 C6 H6B 110(3) . . ?
H6A C6 H6B 112(5) . . ?
C5 C6 H6C 108(3) . . ?
H6A C6 H6C 102(4) . . ?
H6B C6 H6C 114(4) . . ?
C1 Te1 Te2 96.37(11) . . ?
C4 Te2 Te1 95.21(11) . . ?
F1 C7 F2 107.6(3) . . ?
F1 C7 F3 107.9(4) . . ?
F2 C7 F3 107.2(4) . . ?
F1 C7 S 111.5(3) . . ?
F2 C7 S 111.5(3) . . ?
F3 C7 S 111.1(3) . . ?
O2 S O3 115.2(2) . . ?
O2 S O1 114.7(2) . . ?
O3 S O1 114.7(2) . . ?
O2 S C7 103.5(2) . . ?
O3 S C7 103.3(2) . . ?
O1 S C7 103.14(18) . . ?

loop_
_geom_bond_atom_site_label_1
_geom_bond_atom_site_label_2
_geom_bond_distance
_geom_bond_site_symmetry_2
_geom_bond_publ_flag
C1 C2 1.514(6) . ?
C1 Te1 2.166(4) . ?
C1 H1A 0.83(6) . ?
C1 H1B 0.94(5) . ?
C2 C3 1.517(6) . ?
C2 H2A 1.02(5) . ?
C2 H2B 0.84(6) . ?
C3 H3A 0.86(6) . ?
C3 H3B 0.98(6) . ?
C3 H3C 0.88(6) . ?
C4 C5 1.514(7) . ?
C4 Te2 2.162(4) . ?
C4 H4A 0.85(6) . ?
C4 H4B 0.89(5) . ?
C5 C6 1.518(7) . ?
C5 H5A 0.87(5) . ?
C5 H5B 0.93(6) . ?
C6 H6A 0.98(6) . ?
C6 H6B 0.98(6) . ?
C6 H6C 0.96(5) . ?
Te1 Te2 2.6644(5) . ?
C7 F1 1.324(5) . ?
C7 F2 1.327(5) . ?
C7 F3 1.332(5) . ?
C7 S 1.818(4) . ?
O1 S 1.442(3) . ?
O2 S 1.434(3) . ?
O3 S 1.436(3) . ?
